data_7717870
loop_
_publ_author_name
'Metlina, Daria'
'Metlin, Mikhail T.'
'Korshunov, Vladislav Mikhailovich'
'Gontcharenko , Victoria E.'
'Avetisov, Roman'
'Kiskin, Mikhail A.'
'Belousov, Yuriy A.'
'Taydakov, Ilya V.'

_publ_section_title
;
 Exploring the Luminescent and Thermometric Potentials of Samarium(III)
 Diketonate Complexes with Extended Fluoroalkyl Chains
;
_journal_name_full 'Dalton Transactions'
_journal_paper_doi 10.1039/D4DT03262D
_journal_year 2025
_chemical_formula_moiety 'C45 H20 F27 N2 O6 S3 Sm'
_chemical_formula_sum 'C45 H20 F27 N2 O6 S3 Sm'
_chemical_formula_weight 1444.16
_space_group_crystal_system triclinic
_space_group_IT_number 2
_space_group_name_Hall '-P 1'
_space_group_name_H-M_alt 'P -1'
_atom_sites_solution_hydrogens geom
_audit_creation_date 2024-11-05
_audit_creation_method
;
Olex2 1.5
(compiled 2024.02.16 svn.r378c4104 for OlexSys, GUI svn.r6928)
;
_audit_update_record
;
2024-11-05 deposited with the CCDC.	2025-01-22 downloaded from the CCDC.
;
_cell_angle_alpha 100.744(2)
_cell_angle_beta 101.341(2)
_cell_angle_gamma 103.867(2)
_cell_formula_units_Z 2
_cell_length_a 11.5607(7)
_cell_length_b 14.8128(9)
_cell_length_c 15.9771(9)
_cell_measurement_reflns_used 7369
_cell_measurement_temperature 296(2)
_cell_measurement_theta_max 29.56
_cell_measurement_theta_min 2.36
_cell_volume 2524.8(3)
_computing_molecular_graphics 'Olex2 1.5 (Dolomanov et al., 2009)'
_computing_publication_material 'Olex2 1.5 (Dolomanov et al., 2009)'
_computing_structure_refinement 'SHELXL 2018/3 (Sheldrick, 2015)'
_computing_structure_solution 'SHELXT 2014/5 (Sheldrick, 2014)'
_diffrn_ambient_temperature 296.15
_diffrn_measured_fraction_theta_full 0.998
_diffrn_measured_fraction_theta_max 0.998
_diffrn_measurement_device_type 'Bruker APEX-II CCD'
_diffrn_measurement_method '\f and \w scans'
_diffrn_radiation_type MoK\a
_diffrn_radiation_wavelength 0.71073
_diffrn_reflns_av_R_equivalents 0.0736
_diffrn_reflns_av_unetI/netI 0.0856
_diffrn_reflns_Laue_measured_fraction_full 0.998
_diffrn_reflns_Laue_measured_fraction_max 0.998
_diffrn_reflns_limit_h_max 13
_diffrn_reflns_limit_h_min -13
_diffrn_reflns_limit_k_max 17
_diffrn_reflns_limit_k_min -17
_diffrn_reflns_limit_l_max 18
_diffrn_reflns_limit_l_min -18
_diffrn_reflns_number 30780
_diffrn_reflns_point_group_measured_fraction_full 0.998
_diffrn_reflns_point_group_measured_fraction_max 0.998
_diffrn_reflns_theta_full 24.998
_diffrn_reflns_theta_max 24.998
_diffrn_reflns_theta_min 2.359
_exptl_absorpt_coefficient_mu 1.438
_exptl_absorpt_correction_T_max 0.7461
_exptl_absorpt_correction_T_min 0.6298
_exptl_absorpt_correction_type multi-scan
_exptl_absorpt_process_details
;
SADABS-2016/2 (Bruker,2016/2) was used for absorption correction.
wR2(int) was 0.0878 before and 0.0639 after correction.
The Ratio of minimum to maximum transmission is 0.8441.
The \l/2 correction factor is Not present.
;
_exptl_crystal_density_diffrn 1.900
_exptl_crystal_description prismatic
_exptl_crystal_F_000 1410
_exptl_crystal_size_max 0.15
_exptl_crystal_size_mid 0.1
_exptl_crystal_size_min 0.04
_refine_diff_density_max 1.334
_refine_diff_density_min -1.885
_refine_diff_density_rms 0.150
_refine_ls_extinction_method none
_refine_ls_goodness_of_fit_ref 1.082
_refine_ls_hydrogen_treatment constr
_refine_ls_matrix_type full
_refine_ls_number_parameters 739
_refine_ls_number_reflns 8881
_refine_ls_number_restraints 58
_refine_ls_restrained_S_all 1.085
_refine_ls_R_factor_all 0.0829
_refine_ls_R_factor_gt 0.0622
_refine_ls_shift/su_max 0.001
_refine_ls_shift/su_mean 0.000
_refine_ls_structure_factor_coef Fsqd
_refine_ls_weighting_details 'w=1/[\s^2^(Fo^2^)+17.8354P] where P=(Fo^2^+2Fc^2^)/3'
_refine_ls_weighting_scheme calc
_refine_ls_wR_factor_gt 0.1039
_refine_ls_wR_factor_ref 0.1104
_reflns_Friedel_coverage 0.000
_reflns_number_gt 7070
_reflns_number_total 8881
_reflns_threshold_expression 'I > 2\s(I)'
_cod_data_source_file d4dt03262d2.cif
_cod_data_source_block 1_a
_cod_depositor_comments
;
The following automatic conversions were performed:

data item '_exptl_absorpt_correction_type' value 'multi scan' was
changed to 'multi-scan' in accordance with the
/home/data/users/saulius/crontab/automatic-downloads/rss-feeds/RSC/lib/dictionaries/cif_core.dic
dictionary named 'cif_core.dic' version 2.4.2 last updated on
2011-04-26.

Automatic conversion script
Id: cif_fix_values 8170 2020-07-09 18:12:32Z antanas 
;
_cod_database_code 7717870
_shelx_shelxl_version_number 2018/3
_shelx_space_group_comment
;
The symmetry employed for this shelxl refinement is uniquely defined
by the following loop, which should always be used as a source of
symmetry information in preference to the above space-group names.
They are only intended as comments.
;
_shelx_estimated_absorpt_t_max 0.945
_shelx_estimated_absorpt_t_min 0.813
_olex2_refinement_description
;
1. Fixed Uiso
 At 1.2 times of:
  All C(H) groups
2. Restrained distances
 C4-C5
 1.4 with sigma of 0.01
 C28-C27 = C29-C28
 1.4 with sigma of 0.01
 C28'-C27' = C29'-C28'
 1.4 with sigma of 0.01
 C1-C4 \\sim C12-C15 \\sim C23-C26
 with sigma of 0.02
 C4-C5 \\sim C15-C16
 with sigma of 0.02
 C5-C6 \\sim C16-C17
 with sigma of 0.02
 C26-S3 \\sim C26-S3'
 with sigma of 0.02
 C26-C27 \\sim C26-C27'
 with sigma of 0.02
 S3-C29 \\sim S3'-C29'
 with sigma of 0.02
 C27-C28 \\sim C27'-C28'
 with sigma of 0.02
 C28-C29 \\sim C28'-C29'
 with sigma of 0.02
 C26-C28 \\sim C26-C28'
 with sigma of 0.04
 C26-C29 \\sim C26-C29'
 with sigma of 0.04
 S3-C28 \\sim S3'-C28'
 with sigma of 0.04
 C27-C29 \\sim C27'-C29'
 with sigma of 0.04
3. Restrained planarity
 S3', C29', C28', C27'
 with sigma of 0.1
 C26, S3, C27, C28, C29
 with sigma of 0.1
4. Uiso/Uaniso restraints and constraints
C5 \\sim C6 \\sim C4 \\sim S1 \\sim C7: within 2A with sigma of 0.04 and sigma
for terminal atoms of 0.08 within 2A
Uanis(C5) \\sim Ueq: with sigma of 0.003 and sigma for terminal atoms of 0.006
Uanis(C5) = Uanis(C6) = Uanis(C7)
Uanis(S3) = Uanis(C27) = Uanis(C28) = Uanis(C29) = Uanis(S3') = Uanis(C29') =
Uanis(C28') = Uanis(C27')
5. Others
 Fixed Sof: S3(0.7) C27(0.7) H27(0.7) C28(0.7) H28(0.7) C29(0.7) H29(0.7)
 S3'(0.3) C29'(0.3) H29'(0.3) C28'(0.3) H28'(0.3) C27'(0.3) H27'(0.3)
6.a Aromatic/amide H refined with riding coordinates:
 C2(H2), C5(H5), C6(H6), C7(H7), C13(H13), C16(H16), C17(H17), C18(H18),
 C24(H24), C34(H34), C35(H35), C36(H36), C39(H39), C40(H40), C41(H41), C44(H44),
  C45(H45), C27(H27), C28(H28), C29(H29), C29'(H29'), C28'(H28'), C27'(H27')
;
_olex2_submission_special_instructions 'No special instructions were received'

loop_
_space_group_symop_operation_xyz
'x, y, z'
'-x, -y, -z'

loop_
_atom_site_label
_atom_site_type_symbol
_atom_site_fract_x
_atom_site_fract_y
_atom_site_fract_z
_atom_site_U_iso_or_equiv
_atom_site_adp_type
_atom_site_occupancy
_atom_site_site_symmetry_order
_atom_site_calc_flag
_atom_site_refinement_flags_posn
_atom_site_refinement_flags_adp
_atom_site_refinement_flags_occupancy
_atom_site_disorder_assembly
_atom_site_disorder_group
Sm1 Sm 0.33078(3) 0.69072(3) 0.31890(2) 0.01477(10) Uani 1 1 d . . . . .
S1 S 0.46304(19) 0.65744(14) 0.62802(13) 0.0309(5) Uani 1 1 d . U . . .
S2 S 0.3177(2) 0.85889(14) 0.62346(13) 0.0334(5) Uani 1 1 d . . . . .
F1 F 0.2106(4) 0.3463(3) 0.1733(3) 0.0297(10) Uani 1 1 d . . . . .
F1A F 0.2131(4) 0.2817(3) 0.2857(3) 0.0298(10) Uani 1 1 d . . . . .
F2 F -0.0023(4) 0.3821(3) 0.1832(3) 0.0265(10) Uani 1 1 d . . . . .
F2A F 0.0056(4) 0.3410(3) 0.3076(3) 0.0290(10) Uani 1 1 d . . . . .
F3 F 0.0184(4) 0.1914(3) 0.1148(3) 0.0348(11) Uani 1 1 d . . . . .
F3A F -0.0201(4) 0.1621(3) 0.2363(3) 0.0369(11) Uani 1 1 d . . . . .
F4 F -0.2256(4) 0.2305(3) 0.1997(3) 0.0380(11) Uani 1 1 d . . . . .
F4A F -0.2220(4) 0.1031(3) 0.1094(3) 0.0426(12) Uani 1 1 d . . . . .
F4B F -0.1908(4) 0.2382(3) 0.0721(3) 0.0417(12) Uani 1 1 d . . . . .
F5 F 0.3709(4) 1.0791(3) 0.2992(3) 0.0314(10) Uani 1 1 d . . . . .
F5A F 0.3532(4) 0.9654(3) 0.1839(3) 0.0320(10) Uani 1 1 d . . . . .
F6 F 0.1788(4) 1.0550(3) 0.1682(3) 0.0355(11) Uani 1 1 d . . . . .
F6A F 0.1327(4) 1.0251(3) 0.2890(3) 0.0354(11) Uani 1 1 d . . . . .
F7 F 0.1208(4) 0.8591(3) 0.0980(3) 0.0406(12) Uani 1 1 d . . . . .
F7A F 0.0650(4) 0.8364(3) 0.2176(3) 0.0362(11) Uani 1 1 d . . . . .
F8 F -0.0492(5) 0.9585(4) 0.0689(4) 0.0628(16) Uani 1 1 d . . . . .
F8A F -0.1011(4) 0.9382(4) 0.1875(4) 0.0571(15) Uani 1 1 d . . . . .
F8B F -0.1218(5) 0.8159(4) 0.0827(4) 0.0560(15) Uani 1 1 d . . . . .
F9 F 0.4310(4) 0.5993(3) 0.0353(3) 0.0334(11) Uani 1 1 d . . . . .
F9A F 0.6318(4) 0.6452(3) 0.0752(3) 0.0326(11) Uani 1 1 d . . . . .
F10 F 0.4319(4) 0.7895(3) 0.0665(3) 0.0294(10) Uani 1 1 d . . . . .
F10A F 0.6326(4) 0.8321(3) 0.1029(3) 0.0292(10) Uani 1 1 d . . . . .
F11 F 0.4212(4) 0.6969(3) -0.0953(3) 0.0331(11) Uani 1 1 d . . . . .
F11A F 0.6182(4) 0.7150(3) -0.0633(3) 0.0348(11) Uani 1 1 d . . . . .
F12 F 0.4766(4) 0.8979(3) -0.0504(3) 0.0428(12) Uani 1 1 d . . . . .
F12A F 0.5378(5) 0.8324(3) -0.1592(3) 0.0470(13) Uani 1 1 d . . . . .
F12B F 0.6683(4) 0.9058(3) -0.0346(3) 0.0468(13) Uani 1 1 d . . . . .
O1 O 0.3720(4) 0.6264(3) 0.4423(3) 0.0197(11) Uani 1 1 d . . . . .
O2 O 0.2555(4) 0.5184(3) 0.2724(3) 0.0206(11) Uani 1 1 d . . . . .
O3 O 0.3397(4) 0.8089(3) 0.4427(3) 0.0244(12) Uani 1 1 d . . . . .
O4 O 0.3260(4) 0.8367(3) 0.2761(3) 0.0220(11) Uani 1 1 d . . . . .
O5 O 0.5526(4) 0.7341(3) 0.3702(3) 0.0216(11) Uani 1 1 d . . . . .
O6 O 0.4175(4) 0.6702(3) 0.1959(3) 0.0198(11) Uani 1 1 d . . . . .
N1 N 0.1358(5) 0.6477(4) 0.1890(4) 0.0196(13) Uani 1 1 d . . . . .
N2 N 0.1195(5) 0.6442(4) 0.3564(4) 0.0201(13) Uani 1 1 d . . . . .
C1 C 0.3495(6) 0.5459(5) 0.4618(4) 0.0164(15) Uani 1 1 d D . . . .
C2 C 0.2811(6) 0.4578(5) 0.3999(4) 0.0203(16) Uani 1 1 d . . . . .
H2 H 0.261619 0.402439 0.420044 0.024 Uiso 1 1 calc R U . . .
C3 C 0.2428(6) 0.4514(5) 0.3116(4) 0.0188(15) Uani 1 1 d . . . . .
C4 C 0.4006(6) 0.5481(5) 0.5548(4) 0.0177(15) Uani 1 1 d D U . . .
C5 C 0.4087(6) 0.4711(5) 0.5955(4) 0.0193(9) Uani 1 1 d D U . . .
H5 H 0.379392 0.406184 0.567241 0.023 Uiso 1 1 calc R U . . .
C6 C 0.4678(6) 0.5091(5) 0.6849(4) 0.0193(9) Uani 1 1 d D U . . .
H6 H 0.483080 0.470755 0.723232 0.023 Uiso 1 1 calc R U . . .
C7 C 0.5011(6) 0.6058(5) 0.7114(5) 0.0193(9) Uani 1 1 d . U . . .
H7 H 0.540468 0.640211 0.769109 0.023 Uiso 1 1 calc R U . . .
C8 C 0.1789(7) 0.3512(5) 0.2507(5) 0.0229(17) Uani 1 1 d . . . . .
C9 C 0.0379(6) 0.3234(5) 0.2310(4) 0.0192(16) Uani 1 1 d . . . . .
C10 C -0.0321(7) 0.2193(5) 0.1797(5) 0.0250(17) Uani 1 1 d . . . . .
C11 C -0.1708(7) 0.1974(5) 0.1400(5) 0.0281(18) Uani 1 1 d . . . . .
C12 C 0.3357(6) 0.8943(5) 0.4629(4) 0.0198(16) Uani 1 1 d D . . . .
C13 C 0.3279(6) 0.9512(5) 0.4013(5) 0.0224(16) Uani 1 1 d . . . . .
H13 H 0.326483 1.014086 0.420717 0.027 Uiso 1 1 calc R U . . .
C14 C 0.3222(6) 0.9178(5) 0.3140(4) 0.0189(16) Uani 1 1 d . . . . .
C15 C 0.3374(6) 0.9331(5) 0.5540(4) 0.0190(16) Uani 1 1 d D . . . .
C16 C 0.3587(8) 1.0285(5) 0.5992(5) 0.039(2) Uani 1 1 d D . . . .
H16 H 0.371312 1.080196 0.573360 0.047 Uiso 1 1 calc R U . . .
C17 C 0.3589(9) 1.0367(6) 0.6881(5) 0.044(2) Uani 1 1 d D . . . .
H17 H 0.373337 1.095160 0.727835 0.053 Uiso 1 1 calc R U . . .
C18 C 0.3363(7) 0.9521(6) 0.7106(5) 0.033(2) Uani 1 1 d . . . . .
H18 H 0.331421 0.945396 0.766609 0.040 Uiso 1 1 calc R U . . .
C19 C 0.3078(7) 0.9870(5) 0.2540(5) 0.0240(17) Uani 1 1 d . . . . .
C20 C 0.1735(7) 0.9914(5) 0.2187(5) 0.0269(18) Uani 1 1 d . . . . .
C21 C 0.0796(7) 0.8972(6) 0.1648(6) 0.034(2) Uani 1 1 d . . . . .
C22 C -0.0515(8) 0.9030(6) 0.1263(6) 0.041(2) Uani 1 1 d . . . . .
C23 C 0.6452(6) 0.7396(5) 0.3373(4) 0.0199(16) Uani 1 1 d D . . . .
C24 C 0.6367(7) 0.7155(5) 0.2458(4) 0.0212(16) Uani 1 1 d . . . . .
H24 H 0.708614 0.720725 0.226875 0.025 Uiso 1 1 calc R U . . .
C25 C 0.5251(6) 0.6846(5) 0.1840(4) 0.0181(15) Uani 1 1 d . . . . .
C26 C 0.7656(6) 0.7778(5) 0.4008(4) 0.0233(17) Uani 1 1 d D . . . .
C30 C 0.5302(7) 0.6706(5) 0.0869(4) 0.0216(16) Uani 1 1 d . . . . .
C31 C 0.5318(6) 0.7630(5) 0.0537(4) 0.0200(16) Uani 1 1 d . . . . .
C32 C 0.5319(6) 0.7556(5) -0.0436(4) 0.0219(16) Uani 1 1 d . . . . .
C33 C 0.5543(7) 0.8501(6) -0.0728(5) 0.0299(19) Uani 1 1 d . . . . .
C34 C 0.1422(7) 0.6573(5) 0.1094(5) 0.0239(17) Uani 1 1 d . . . . .
H34 H 0.218736 0.684748 0.100672 0.029 Uiso 1 1 calc R U . . .
C35 C 0.0397(7) 0.6281(5) 0.0379(5) 0.0282(18) Uani 1 1 d . . . . .
H35 H 0.047510 0.638369 -0.016604 0.034 Uiso 1 1 calc R U . . .
C36 C -0.0726(7) 0.5843(5) 0.0487(5) 0.0293(19) Uani 1 1 d . . . . .
H36 H -0.141735 0.563273 0.001260 0.035 Uiso 1 1 calc R U . . .
C37 C -0.0830(7) 0.5710(5) 0.1323(5) 0.0275(18) Uani 1 1 d . . . . .
C38 C 0.0246(6) 0.6062(5) 0.2013(5) 0.0189(16) Uani 1 1 d . . . . .
C39 C 0.1101(7) 0.6432(5) 0.4386(5) 0.0242(17) Uani 1 1 d . . . . .
H39 H 0.179871 0.672638 0.484908 0.029 Uiso 1 1 calc R U . . .
C40 C -0.0001(8) 0.5996(6) 0.4578(6) 0.036(2) Uani 1 1 d . . . . .
H40 H -0.003301 0.600981 0.515692 0.044 Uiso 1 1 calc R U . . .
C41 C -0.1015(8) 0.5558(6) 0.3909(6) 0.036(2) Uani 1 1 d . . . . .
H41 H -0.174419 0.525318 0.402868 0.043 Uiso 1 1 calc R U . . .
C42 C -0.0983(7) 0.5554(5) 0.3040(5) 0.0262(17) Uani 1 1 d . . . . .
C43 C 0.0162(7) 0.6017(5) 0.2892(5) 0.0226(17) Uani 1 1 d . . . . .
C44 C -0.1964(7) 0.5229(6) 0.1479(6) 0.033(2) Uani 1 1 d . . . . .
H44 H -0.266669 0.497241 0.101427 0.040 Uiso 1 1 calc R U . . .
C45 C -0.2021(7) 0.5143(6) 0.2298(6) 0.036(2) Uani 1 1 d . . . . .
H45 H -0.276092 0.480532 0.238113 0.043 Uiso 1 1 calc R U . . .
S3 S 0.7813(3) 0.7997(3) 0.51086(18) 0.0243(6) Uani 0.7 1 d D . P A 1
C27 C 0.8758(9) 0.7987(8) 0.3906(7) 0.0243(6) Uani 0.7 1 d D . P A 1
H27 H 0.883988 0.781518 0.333492 0.029 Uiso 0.7 1 calc R U P A 1
C28 C 0.9831(9) 0.8441(8) 0.4558(5) 0.0243(6) Uani 0.7 1 d D . P A 1
H28 H 1.062924 0.867786 0.450853 0.029 Uiso 0.7 1 calc R U P A 1
C29 C 0.9395(9) 0.8447(8) 0.5306(7) 0.0243(6) Uani 0.7 1 d D . P A 1
H29 H 0.991267 0.867591 0.587139 0.029 Uiso 0.7 1 calc R U P A 1
S3' S 0.8977(6) 0.8121(5) 0.3720(4) 0.0243(6) Uani 0.3 1 d D . P A 2
C29' C 0.9757(18) 0.8450(19) 0.4828(10) 0.0243(6) Uani 0.3 1 d D . P A 2
H29' H 1.061207 0.867769 0.499615 0.029 Uiso 0.3 1 calc R U P A 2
C28' C 0.9091(18) 0.8368(17) 0.5459(12) 0.0243(6) Uani 0.3 1 d D . P A 2
H28' H 0.936777 0.852304 0.606966 0.029 Uiso 0.3 1 calc R U P A 2
C27' C 0.789(2) 0.799(3) 0.4926(14) 0.0243(6) Uani 0.3 1 d D . P A 2
H27' H 0.723915 0.787924 0.518650 0.029 Uiso 0.3 1 calc R U P A 2

loop_
_atom_site_aniso_label
_atom_site_aniso_U_11
_atom_site_aniso_U_22
_atom_site_aniso_U_33
_atom_site_aniso_U_23
_atom_site_aniso_U_13
_atom_site_aniso_U_12
Sm1 0.0170(2) 0.01526(19) 0.01288(19) 0.00527(13) 0.00234(13) 0.00590(14)
S1 0.0364(12) 0.0322(11) 0.0259(11) 0.0091(9) 0.0041(9) 0.0149(10)
S2 0.0488(14) 0.0266(11) 0.0261(11) 0.0094(9) 0.0088(10) 0.0115(10)
F1 0.033(3) 0.028(2) 0.027(2) -0.0026(18) 0.014(2) 0.009(2)
F1A 0.028(2) 0.021(2) 0.038(3) 0.0067(19) -0.0048(19) 0.0131(19)
F2 0.030(2) 0.022(2) 0.025(2) 0.0073(18) -0.0029(18) 0.0097(19)
F2A 0.027(2) 0.037(3) 0.020(2) 0.0044(19) 0.0064(18) 0.006(2)
F3 0.030(3) 0.030(3) 0.036(3) -0.008(2) 0.005(2) 0.006(2)
F3A 0.040(3) 0.026(2) 0.044(3) 0.017(2) -0.001(2) 0.011(2)
F4 0.028(3) 0.039(3) 0.044(3) 0.009(2) 0.008(2) 0.008(2)
F4A 0.030(3) 0.032(3) 0.050(3) 0.003(2) -0.005(2) -0.004(2)
F4B 0.027(3) 0.055(3) 0.035(3) 0.016(2) -0.008(2) 0.005(2)
F5 0.036(3) 0.019(2) 0.036(3) 0.0113(19) 0.003(2) 0.004(2)
F5A 0.038(3) 0.035(3) 0.030(3) 0.019(2) 0.013(2) 0.013(2)
F6 0.044(3) 0.032(3) 0.034(3) 0.019(2) 0.003(2) 0.013(2)
F6A 0.048(3) 0.038(3) 0.030(3) 0.014(2) 0.011(2) 0.024(2)
F7 0.044(3) 0.039(3) 0.034(3) -0.004(2) 0.009(2) 0.012(2)
F7A 0.028(3) 0.029(3) 0.057(3) 0.023(2) 0.008(2) 0.010(2)
F8 0.045(3) 0.064(4) 0.080(4) 0.033(3) -0.010(3) 0.026(3)
F8A 0.031(3) 0.062(4) 0.076(4) 0.004(3) 0.012(3) 0.021(3)
F8B 0.040(3) 0.042(3) 0.070(4) 0.004(3) -0.009(3) 0.010(3)
F9 0.047(3) 0.026(2) 0.019(2) 0.0046(18) 0.006(2) -0.001(2)
F9A 0.043(3) 0.046(3) 0.025(2) 0.014(2) 0.017(2) 0.031(2)
F10 0.033(3) 0.035(3) 0.031(3) 0.015(2) 0.014(2) 0.019(2)
F10A 0.034(3) 0.027(2) 0.021(2) 0.0074(18) 0.0017(19) 0.002(2)
F11 0.035(3) 0.033(3) 0.021(2) 0.0064(19) -0.0050(19) 0.003(2)
F11A 0.040(3) 0.051(3) 0.026(2) 0.014(2) 0.016(2) 0.026(2)
F12 0.059(3) 0.039(3) 0.045(3) 0.023(2) 0.021(3) 0.025(3)
F12A 0.071(4) 0.045(3) 0.023(3) 0.017(2) 0.005(2) 0.011(3)
F12B 0.047(3) 0.050(3) 0.035(3) 0.021(2) 0.004(2) -0.005(3)
O1 0.019(3) 0.017(3) 0.024(3) 0.011(2) 0.002(2) 0.006(2)
O2 0.029(3) 0.017(3) 0.017(3) 0.003(2) 0.005(2) 0.009(2)
O3 0.034(3) 0.025(3) 0.017(3) 0.008(2) 0.006(2) 0.011(2)
O4 0.021(3) 0.024(3) 0.022(3) 0.007(2) 0.004(2) 0.006(2)
O5 0.019(3) 0.025(3) 0.020(3) 0.012(2) 0.000(2) 0.005(2)
O6 0.021(3) 0.023(3) 0.020(3) 0.006(2) 0.009(2) 0.009(2)
N1 0.020(3) 0.017(3) 0.020(3) 0.004(2) 0.002(3) 0.006(3)
N2 0.025(4) 0.018(3) 0.021(3) 0.004(2) 0.009(3) 0.011(3)
C1 0.011(4) 0.018(4) 0.023(4) 0.007(3) 0.007(3) 0.008(3)
C2 0.018(4) 0.022(4) 0.023(4) 0.011(3) 0.003(3) 0.007(3)
C3 0.016(4) 0.020(4) 0.022(4) 0.005(3) 0.006(3) 0.007(3)
C4 0.016(4) 0.023(4) 0.020(4) 0.009(3) 0.009(3) 0.011(3)
C5 0.0163(18) 0.0282(18) 0.0191(18) 0.0102(15) 0.0067(14) 0.0114(16)
C6 0.0163(18) 0.0282(18) 0.0191(18) 0.0102(15) 0.0067(14) 0.0114(16)
C7 0.0163(18) 0.0282(18) 0.0191(18) 0.0102(15) 0.0067(14) 0.0114(16)
C8 0.028(4) 0.029(4) 0.019(4) 0.012(3) 0.009(3) 0.014(4)
C9 0.022(4) 0.020(4) 0.012(4) 0.001(3) 0.001(3) 0.006(3)
C10 0.030(5) 0.023(4) 0.022(4) 0.006(3) 0.003(3) 0.011(4)
C11 0.032(5) 0.026(4) 0.022(4) 0.007(3) 0.002(4) 0.003(4)
C12 0.013(4) 0.015(4) 0.025(4) -0.001(3) -0.002(3) 0.003(3)
C13 0.029(4) 0.018(4) 0.024(4) 0.010(3) 0.006(3) 0.010(3)
C14 0.013(4) 0.020(4) 0.022(4) 0.007(3) 0.000(3) 0.003(3)
C15 0.016(4) 0.020(4) 0.022(4) 0.007(3) 0.001(3) 0.008(3)
C16 0.073(7) 0.022(4) 0.019(4) 0.002(3) 0.004(4) 0.017(4)
C17 0.081(7) 0.034(5) 0.027(5) 0.004(4) 0.019(5) 0.031(5)
C18 0.047(5) 0.038(5) 0.023(4) 0.016(4) 0.012(4) 0.018(4)
C19 0.025(4) 0.020(4) 0.024(4) 0.005(3) 0.004(3) 0.003(3)
C20 0.040(5) 0.022(4) 0.029(5) 0.018(3) 0.013(4) 0.017(4)
C21 0.035(5) 0.026(5) 0.043(5) 0.009(4) 0.003(4) 0.017(4)
C22 0.033(5) 0.032(5) 0.050(6) 0.006(4) -0.006(4) 0.011(4)
C23 0.019(4) 0.020(4) 0.022(4) 0.008(3) 0.001(3) 0.009(3)
C24 0.026(4) 0.023(4) 0.021(4) 0.010(3) 0.010(3) 0.012(3)
C25 0.025(4) 0.014(4) 0.019(4) 0.007(3) 0.007(3) 0.008(3)
C26 0.021(4) 0.025(4) 0.027(4) 0.012(3) 0.002(3) 0.011(3)
C30 0.025(4) 0.024(4) 0.018(4) 0.007(3) 0.006(3) 0.007(3)
C31 0.014(4) 0.023(4) 0.018(4) -0.001(3) 0.001(3) 0.004(3)
C32 0.021(4) 0.026(4) 0.019(4) 0.008(3) 0.004(3) 0.008(3)
C33 0.032(5) 0.032(5) 0.028(5) 0.011(4) 0.009(4) 0.010(4)
C34 0.032(5) 0.017(4) 0.025(4) 0.011(3) 0.004(3) 0.009(3)
C35 0.032(5) 0.026(4) 0.023(4) 0.006(3) -0.001(3) 0.007(4)
C36 0.032(5) 0.026(4) 0.027(5) 0.007(3) -0.009(4) 0.017(4)
C37 0.019(4) 0.021(4) 0.036(5) 0.000(3) -0.006(3) 0.011(3)
C38 0.018(4) 0.011(4) 0.028(4) 0.006(3) 0.003(3) 0.008(3)
C39 0.028(5) 0.021(4) 0.022(4) -0.002(3) 0.003(3) 0.011(3)
C40 0.043(6) 0.044(5) 0.040(5) 0.019(4) 0.027(4) 0.024(4)
C41 0.029(5) 0.046(5) 0.043(5) 0.021(4) 0.016(4) 0.015(4)
C42 0.020(4) 0.023(4) 0.038(5) 0.008(3) 0.010(4) 0.010(3)
C43 0.024(4) 0.020(4) 0.030(4) 0.009(3) 0.009(3) 0.015(3)
C44 0.020(5) 0.033(5) 0.043(5) 0.004(4) 0.000(4) 0.011(4)
C45 0.017(4) 0.030(5) 0.058(6) 0.006(4) 0.009(4) 0.007(4)
S3 0.0228(12) 0.0346(12) 0.0161(14) 0.0100(12) 0.0037(10) 0.0077(10)
C27 0.0228(12) 0.0346(12) 0.0161(14) 0.0100(12) 0.0037(10) 0.0077(10)
C28 0.0228(12) 0.0346(12) 0.0161(14) 0.0100(12) 0.0037(10) 0.0077(10)
C29 0.0228(12) 0.0346(12) 0.0161(14) 0.0100(12) 0.0037(10) 0.0077(10)
S3' 0.0228(12) 0.0346(12) 0.0161(14) 0.0100(12) 0.0037(10) 0.0077(10)
C29' 0.0228(12) 0.0346(12) 0.0161(14) 0.0100(12) 0.0037(10) 0.0077(10)
C28' 0.0228(12) 0.0346(12) 0.0161(14) 0.0100(12) 0.0037(10) 0.0077(10)
C27' 0.0228(12) 0.0346(12) 0.0161(14) 0.0100(12) 0.0037(10) 0.0077(10)

loop_
_atom_type_symbol
_atom_type_description
_atom_type_scat_dispersion_real
_atom_type_scat_dispersion_imag
_atom_type_scat_source
C C 0.0033 0.0016 'International Tables Vol C Tables 4.2.6.8 and 6.1.1.4'
H H 0.0000 0.0000 'International Tables Vol C Tables 4.2.6.8 and 6.1.1.4'
F F 0.0171 0.0103 'International Tables Vol C Tables 4.2.6.8 and 6.1.1.4'
N N 0.0061 0.0033 'International Tables Vol C Tables 4.2.6.8 and 6.1.1.4'
O O 0.0106 0.0060 'International Tables Vol C Tables 4.2.6.8 and 6.1.1.4'
S S 0.1246 0.1234 'International Tables Vol C Tables 4.2.6.8 and 6.1.1.4'
Sm Sm -0.1638 3.4418 'International Tables Vol C Tables 4.2.6.8 and 6.1.1.4'

loop_
_geom_angle_atom_site_label_1
_geom_angle_atom_site_label_2
_geom_angle_atom_site_label_3
_geom_angle
_geom_angle_site_symmetry_1
_geom_angle_site_symmetry_3
_geom_angle_publ_flag
O1 Sm1 O2 70.91(15) . . ?
O1 Sm1 O4 143.16(16) . . ?
O1 Sm1 O5 73.96(15) . . ?
O1 Sm1 O6 125.84(15) . . ?
O1 Sm1 N1 131.48(17) . . ?
O1 Sm1 N2 76.35(17) . . ?
O2 Sm1 O5 107.82(16) . . ?
O2 Sm1 N1 72.78(16) . . ?
O2 Sm1 N2 73.84(16) . . ?
O3 Sm1 O1 73.39(16) . . ?
O3 Sm1 O2 135.86(16) . . ?
O3 Sm1 O4 70.74(16) . . ?
O3 Sm1 O5 85.96(17) . . ?
O3 Sm1 O6 140.63(16) . . ?
O3 Sm1 N1 115.77(17) . . ?
O3 Sm1 N2 73.21(17) . . ?
O4 Sm1 O2 144.50(15) . . ?
O4 Sm1 O5 95.24(15) . . ?
O4 Sm1 N1 73.63(16) . . ?
O4 Sm1 N2 100.76(16) . . ?
O5 Sm1 N1 149.02(17) . . ?
O5 Sm1 N2 147.55(17) . . ?
O6 Sm1 O2 82.52(15) . . ?
O6 Sm1 O4 80.13(15) . . ?
O6 Sm1 O5 70.63(16) . . ?
O6 Sm1 N1 78.91(17) . . ?
O6 Sm1 N2 139.77(17) . . ?
N2 Sm1 N1 63.32(18) . . ?
C7 S1 C4 91.5(3) . . ?
C18 S2 C15 92.4(3) . . ?
C1 O1 Sm1 139.3(4) . . ?
C3 O2 Sm1 134.8(4) . . ?
C12 O3 Sm1 140.2(4) . . ?
C14 O4 Sm1 135.2(4) . . ?
C23 O5 Sm1 138.1(4) . . ?
C25 O6 Sm1 136.3(4) . . ?
C34 N1 Sm1 122.4(5) . . ?
C34 N1 C38 118.5(6) . . ?
C38 N1 Sm1 118.8(4) . . ?
C39 N2 Sm1 122.1(5) . . ?
C39 N2 C43 117.9(6) . . ?
C43 N2 Sm1 118.8(4) . . ?
O1 C1 C2 123.6(6) . . ?
O1 C1 C4 115.6(6) . . ?
C2 C1 C4 120.8(6) . . ?
C1 C2 H2 118.8 . . ?
C3 C2 C1 122.4(6) . . ?
C3 C2 H2 118.8 . . ?
O2 C3 C2 128.2(6) . . ?
O2 C3 C8 114.4(6) . . ?
C2 C3 C8 117.4(6) . . ?
C1 C4 S1 117.9(4) . . ?
C5 C4 S1 112.2(5) . . ?
C5 C4 C1 129.9(6) . . ?
C4 C5 H5 125.6 . . ?
C6 C5 C4 108.9(6) . . ?
C6 C5 H5 125.6 . . ?
C5 C6 H6 122.5 . . ?
C7 C6 C5 115.0(6) . . ?
C7 C6 H6 122.5 . . ?
S1 C7 H7 123.8 . . ?
C6 C7 S1 112.5(5) . . ?
C6 C7 H7 123.8 . . ?
F1 C8 F1A 107.4(5) . . ?
F1 C8 C3 109.6(6) . . ?
F1 C8 C9 108.1(5) . . ?
F1A C8 C3 111.8(6) . . ?
F1A C8 C9 105.9(5) . . ?
C3 C8 C9 113.8(6) . . ?
F2 C9 C8 108.2(5) . . ?
F2 C9 C10 107.4(5) . . ?
F2A C9 F2 106.9(5) . . ?
F2A C9 C8 108.6(5) . . ?
F2A C9 C10 108.6(6) . . ?
C8 C9 C10 116.7(6) . . ?
F3 C10 F3A 107.4(6) . . ?
F3 C10 C9 110.4(6) . . ?
F3 C10 C11 107.7(6) . . ?
F3A C10 C9 107.8(6) . . ?
F3A C10 C11 106.2(6) . . ?
C11 C10 C9 116.9(6) . . ?
F4 C11 F4A 109.0(6) . . ?
F4 C11 F4B 108.8(6) . . ?
F4 C11 C10 110.9(6) . . ?
F4A C11 F4B 107.7(6) . . ?
F4A C11 C10 110.2(6) . . ?
F4B C11 C10 110.2(6) . . ?
O3 C12 C13 122.9(6) . . ?
O3 C12 C15 116.9(6) . . ?
C13 C12 C15 120.2(6) . . ?
C12 C13 H13 118.5 . . ?
C14 C13 C12 122.9(6) . . ?
C14 C13 H13 118.5 . . ?
O4 C14 C13 127.9(6) . . ?
O4 C14 C19 115.2(6) . . ?
C13 C14 C19 116.9(6) . . ?
C12 C15 S2 120.3(5) . . ?
C16 C15 S2 110.3(5) . . ?
C16 C15 C12 129.4(6) . . ?
C15 C16 H16 124.1 . . ?
C15 C16 C17 111.8(7) . . ?
C17 C16 H16 124.1 . . ?
C16 C17 H17 123.1 . . ?
C18 C17 C16 113.8(7) . . ?
C18 C17 H17 123.1 . . ?
S2 C18 H18 124.2 . . ?
C17 C18 S2 111.6(6) . . ?
C17 C18 H18 124.2 . . ?
F5 C19 C14 110.2(6) . . ?
F5 C19 C20 104.0(6) . . ?
F5A C19 F5 107.9(6) . . ?
F5A C19 C14 110.8(6) . . ?
F5A C19 C20 107.5(6) . . ?
C14 C19 C20 116.0(6) . . ?
F6 C20 F6A 108.3(6) . . ?
F6 C20 C19 107.7(6) . . ?
F6 C20 C21 108.2(6) . . ?
F6A C20 C19 107.9(6) . . ?
F6A C20 C21 108.2(6) . . ?
C21 C20 C19 116.3(6) . . ?
F7 C21 F7A 109.4(6) . . ?
F7 C21 C20 109.6(7) . . ?
F7 C21 C22 107.8(7) . . ?
F7A C21 C20 108.4(6) . . ?
F7A C21 C22 105.4(7) . . ?
C20 C21 C22 116.0(6) . . ?
F8 C22 C21 110.7(7) . . ?
F8A C22 F8 107.9(7) . . ?
F8A C22 F8B 109.5(8) . . ?
F8A C22 C21 112.4(7) . . ?
F8B C22 F8 107.5(7) . . ?
F8B C22 C21 108.7(7) . . ?
O5 C23 C24 124.1(6) . . ?
O5 C23 C26 115.4(6) . . ?
C24 C23 C26 120.4(6) . . ?
C23 C24 H24 119.0 . . ?
C25 C24 C23 121.9(6) . . ?
C25 C24 H24 119.0 . . ?
O6 C25 C24 128.8(6) . . ?
O6 C25 C30 114.8(6) . . ?
C24 C25 C30 116.3(6) . . ?
C23 C26 S3 122.3(5) . . ?
C23 C26 S3' 123.3(5) . . ?
C27 C26 C23 131.8(7) . . ?
C27 C26 S3 105.8(6) . . ?
C27' C26 C23 127.2(11) . . ?
C27' C26 S3' 109.2(11) . . ?
F9 C30 C25 109.9(5) . . ?
F9 C30 C31 108.2(5) . . ?
F9A C30 F9 107.5(6) . . ?
F9A C30 C25 111.0(5) . . ?
F9A C30 C31 107.9(5) . . ?
C25 C30 C31 112.2(6) . . ?
F10 C31 C30 108.1(6) . . ?
F10 C31 C32 107.6(5) . . ?
F10A C31 F10 108.6(5) . . ?
F10A C31 C30 107.9(5) . . ?
F10A C31 C32 107.9(6) . . ?
C32 C31 C30 116.5(6) . . ?
F11 C32 C31 109.0(6) . . ?
F11 C32 C33 107.1(6) . . ?
F11A C32 F11 106.9(6) . . ?
F11A C32 C31 110.0(5) . . ?
F11A C32 C33 106.9(6) . . ?
C33 C32 C31 116.5(6) . . ?
F12 C33 C32 110.4(6) . . ?
F12A C33 F12 108.7(6) . . ?
F12A C33 F12B 108.9(6) . . ?
F12A C33 C32 110.1(6) . . ?
F12B C33 F12 108.0(6) . . ?
F12B C33 C32 110.7(6) . . ?
N1 C34 H34 118.5 . . ?
N1 C34 C35 123.0(7) . . ?
C35 C34 H34 118.5 . . ?
C34 C35 H35 120.3 . . ?
C36 C35 C34 119.3(7) . . ?
C36 C35 H35 120.3 . . ?
C35 C36 H36 120.3 . . ?
C35 C36 C37 119.5(7) . . ?
C37 C36 H36 120.3 . . ?
C36 C37 C44 122.6(7) . . ?
C38 C37 C36 117.2(7) . . ?
C38 C37 C44 120.2(7) . . ?
N1 C38 C37 122.4(7) . . ?
N1 C38 C43 118.5(6) . . ?
C37 C38 C43 119.0(7) . . ?
N2 C39 H39 118.5 . . ?
N2 C39 C40 122.9(7) . . ?
C40 C39 H39 118.5 . . ?
C39 C40 H40 120.5 . . ?
C41 C40 C39 118.9(8) . . ?
C41 C40 H40 120.5 . . ?
C40 C41 H41 119.6 . . ?
C40 C41 C42 120.9(8) . . ?
C42 C41 H41 119.6 . . ?
C41 C42 C43 117.3(7) . . ?
C41 C42 C45 124.6(7) . . ?
C43 C42 C45 118.1(7) . . ?
N2 C43 C38 118.0(6) . . ?
N2 C43 C42 122.0(7) . . ?
C42 C43 C38 119.9(7) . . ?
C37 C44 H44 119.9 . . ?
C45 C44 C37 120.3(7) . . ?
C45 C44 H44 119.9 . . ?
C42 C45 H45 118.9 . . ?
C44 C45 C42 122.2(8) . . ?
C44 C45 H45 118.9 . . ?
C26 S3 C29 91.0(4) . . ?
C26 C27 H27 116.7 . . ?
C26 C27 C28 126.6(10) . . ?
C28 C27 H27 116.7 . . ?
C27 C28 H28 129.5 . . ?
C27 C28 C29 101.0(10) . . ?
C29 C28 H28 129.5 . . ?
S3 C29 H29 122.5 . . ?
C28 C29 S3 114.9(8) . . ?
C28 C29 H29 122.5 . . ?
C26 S3' C29' 88.9(7) . . ?
S3' C29' H29' 120.3 . . ?
C28' C29' S3' 119.4(15) . . ?
C28' C29' H29' 120.3 . . ?
C29' C28' H28' 129.6 . . ?
C29' C28' C27' 100.7(19) . . ?
C27' C28' H28' 129.6 . . ?
C26 C27' H27' 119.2 . . ?
C28' C27' C26 122(2) . . ?
C28' C27' H27' 119.2 . . ?

loop_
_geom_bond_atom_site_label_1
_geom_bond_atom_site_label_2
_geom_bond_distance
_geom_bond_site_symmetry_2
_geom_bond_publ_flag
Sm1 O1 2.359(4) . ?
Sm1 O2 2.408(4) . ?
Sm1 O3 2.352(5) . ?
Sm1 O4 2.395(5) . ?
Sm1 O5 2.418(5) . ?
Sm1 O6 2.378(4) . ?
Sm1 N1 2.603(5) . ?
Sm1 N2 2.593(6) . ?
S1 C4 1.707(7) . ?
S1 C7 1.692(7) . ?
S2 C15 1.711(7) . ?
S2 C18 1.707(8) . ?
F1 C8 1.352(8) . ?
F1A C8 1.362(8) . ?
F2 C9 1.362(7) . ?
F2A C9 1.346(8) . ?
F3 C10 1.335(8) . ?
F3A C10 1.359(8) . ?
F4 C11 1.328(9) . ?
F4A C11 1.332(8) . ?
F4B C11 1.344(8) . ?
F5 C19 1.365(8) . ?
F5A C19 1.346(8) . ?
F6 C20 1.347(8) . ?
F6A C20 1.359(8) . ?
F7 C21 1.339(9) . ?
F7A C21 1.349(9) . ?
F8 C22 1.339(10) . ?
F8A C22 1.316(10) . ?
F8B C22 1.323(9) . ?
F9 C30 1.354(8) . ?
F9A C30 1.352(8) . ?
F10 C31 1.345(8) . ?
F10A C31 1.339(7) . ?
F11 C32 1.364(8) . ?
F11A C32 1.340(8) . ?
F12 C33 1.333(9) . ?
F12A C33 1.322(8) . ?
F12B C33 1.328(9) . ?
O1 C1 1.269(8) . ?
O2 C3 1.263(8) . ?
O3 C12 1.260(8) . ?
O4 C14 1.257(8) . ?
O5 C23 1.274(8) . ?
O6 C25 1.269(8) . ?
N1 C34 1.319(9) . ?
N1 C38 1.355(9) . ?
N2 C39 1.341(9) . ?
N2 C43 1.363(9) . ?
C1 C2 1.423(9) . ?
C1 C4 1.478(8) . ?
C2 H2 0.9300 . ?
C2 C3 1.371(9) . ?
C3 C8 1.533(10) . ?
C4 C5 1.428(7) . ?
C5 H5 0.9300 . ?
C5 C6 1.398(9) . ?
C6 H6 0.9300 . ?
C6 C7 1.351(9) . ?
C7 H7 0.9300 . ?
C8 C9 1.535(10) . ?
C9 C10 1.541(10) . ?
C10 C11 1.535(10) . ?
C12 C13 1.414(9) . ?
C12 C15 1.456(9) . ?
C13 H13 0.9300 . ?
C13 C14 1.372(10) . ?
C14 C19 1.543(9) . ?
C15 C16 1.400(9) . ?
C16 H16 0.9300 . ?
C16 C17 1.402(10) . ?
C17 H17 0.9300 . ?
C17 C18 1.347(11) . ?
C18 H18 0.9300 . ?
C19 C20 1.566(10) . ?
C20 C21 1.524(11) . ?
C21 C22 1.548(11) . ?
C23 C24 1.417(9) . ?
C23 C26 1.463(9) . ?
C24 H24 0.9300 . ?
C24 C25 1.377(9) . ?
C25 C30 1.541(9) . ?
C26 S3 1.692(7) . ?
C26 C27 1.288(12) . ?
C26 S3' 1.672(8) . ?
C26 C27' 1.40(2) . ?
C30 C31 1.555(9) . ?
C31 C32 1.538(10) . ?
C32 C33 1.537(10) . ?
C34 H34 0.9300 . ?
C34 C35 1.390(10) . ?
C35 H35 0.9300 . ?
C35 C36 1.364(10) . ?
C36 H36 0.9300 . ?
C36 C37 1.410(11) . ?
C37 C38 1.404(9) . ?
C37 C44 1.427(11) . ?
C38 C43 1.439(10) . ?
C39 H39 0.9300 . ?
C39 C40 1.403(10) . ?
C40 H40 0.9300 . ?
C40 C41 1.349(11) . ?
C41 H41 0.9300 . ?
C41 C42 1.395(11) . ?
C42 C43 1.423(10) . ?
C42 C45 1.428(11) . ?
C44 H44 0.9300 . ?
C44 C45 1.351(11) . ?
C45 H45 0.9300 . ?
S3 C29 1.732(10) . ?
C27 H27 0.9300 . ?
C27 C28 1.381(8) . ?
C28 H28 0.9300 . ?
C28 C29 1.384(8) . ?
C29 H29 0.9300 . ?
S3' C29' 1.739(16) . ?
C29' H29' 0.9300 . ?
C29' C28' 1.390(9) . ?
C28' H28' 0.9300 . ?
C28' C27' 1.393(9) . ?
C27' H27' 0.9300 . ?

loop_
_geom_torsion_atom_site_label_1
_geom_torsion_atom_site_label_2
_geom_torsion_atom_site_label_3
_geom_torsion_atom_site_label_4
_geom_torsion
_geom_torsion_site_symmetry_1
_geom_torsion_site_symmetry_2
_geom_torsion_site_symmetry_3
_geom_torsion_site_symmetry_4
_geom_torsion_publ_flag
Sm1 O1 C1 C2 1.1(11) . . . . ?
Sm1 O1 C1 C4 -179.6(4) . . . . ?
Sm1 O2 C3 C2 -6.5(11) . . . . ?
Sm1 O2 C3 C8 175.1(4) . . . . ?
Sm1 O3 C12 C13 -3.3(11) . . . . ?
Sm1 O3 C12 C15 175.7(5) . . . . ?
Sm1 O4 C14 C13 4.8(11) . . . . ?
Sm1 O4 C14 C19 -174.3(4) . . . . ?
Sm1 O5 C23 C24 -1.3(11) . . . . ?
Sm1 O5 C23 C26 175.9(4) . . . . ?
Sm1 O6 C25 C24 4.0(11) . . . . ?
Sm1 O6 C25 C30 -172.4(4) . . . . ?
Sm1 N1 C34 C35 175.2(5) . . . . ?
Sm1 N1 C38 C37 -172.7(5) . . . . ?
Sm1 N1 C38 C43 9.9(8) . . . . ?
Sm1 N2 C39 C40 -166.2(5) . . . . ?
Sm1 N2 C43 C38 -15.2(8) . . . . ?
Sm1 N2 C43 C42 166.1(5) . . . . ?
S1 C4 C5 C6 -0.7(7) . . . . ?
S2 C15 C16 C17 0.4(9) . . . . ?
F1 C8 C9 F2 -55.7(7) . . . . ?
F1 C8 C9 F2A -171.4(5) . . . . ?
F1 C8 C9 C10 65.4(7) . . . . ?
F1A C8 C9 F2 -170.6(5) . . . . ?
F1A C8 C9 F2A 73.7(6) . . . . ?
F1A C8 C9 C10 -49.4(8) . . . . ?
F2 C9 C10 F3 79.9(7) . . . . ?
F2 C9 C10 F3A -163.0(5) . . . . ?
F2 C9 C10 C11 -43.6(8) . . . . ?
F2A C9 C10 F3 -164.8(5) . . . . ?
F2A C9 C10 F3A -47.7(7) . . . . ?
F2A C9 C10 C11 71.6(7) . . . . ?
F3 C10 C11 F4 -175.0(6) . . . . ?
F3 C10 C11 F4A 64.3(7) . . . . ?
F3 C10 C11 F4B -54.5(8) . . . . ?
F3A C10 C11 F4 70.2(7) . . . . ?
F3A C10 C11 F4A -50.6(8) . . . . ?
F3A C10 C11 F4B -169.3(6) . . . . ?
F5 C19 C20 F6 58.7(7) . . . . ?
F5 C19 C20 F6A -58.1(7) . . . . ?
F5 C19 C20 C21 -179.8(6) . . . . ?
F5A C19 C20 F6 -55.5(7) . . . . ?
F5A C19 C20 F6A -172.3(5) . . . . ?
F5A C19 C20 C21 66.0(8) . . . . ?
F6 C20 C21 F7 66.6(7) . . . . ?
F6 C20 C21 F7A -174.1(6) . . . . ?
F6 C20 C21 C22 -55.8(9) . . . . ?
F6A C20 C21 F7 -176.2(5) . . . . ?
F6A C20 C21 F7A -56.9(7) . . . . ?
F6A C20 C21 C22 61.4(9) . . . . ?
F7 C21 C22 F8 -60.3(9) . . . . ?
F7 C21 C22 F8A 178.9(7) . . . . ?
F7 C21 C22 F8B 57.5(9) . . . . ?
F7A C21 C22 F8 -177.0(7) . . . . ?
F7A C21 C22 F8A 62.2(9) . . . . ?
F7A C21 C22 F8B -59.2(9) . . . . ?
F9 C30 C31 F10 65.0(7) . . . . ?
F9 C30 C31 F10A -177.7(5) . . . . ?
F9 C30 C31 C32 -56.3(7) . . . . ?
F9A C30 C31 F10 -179.0(5) . . . . ?
F9A C30 C31 F10A -61.7(7) . . . . ?
F9A C30 C31 C32 59.7(7) . . . . ?
F10 C31 C32 F11 -53.4(7) . . . . ?
F10 C31 C32 F11A -170.3(5) . . . . ?
F10 C31 C32 C33 68.0(8) . . . . ?
F10A C31 C32 F11 -170.4(5) . . . . ?
F10A C31 C32 F11A 72.7(7) . . . . ?
F10A C31 C32 C33 -49.1(8) . . . . ?
F11 C32 C33 F12 69.6(7) . . . . ?
F11 C32 C33 F12A -50.4(8) . . . . ?
F11 C32 C33 F12B -170.8(6) . . . . ?
F11A C32 C33 F12 -176.1(6) . . . . ?
F11A C32 C33 F12A 63.9(8) . . . . ?
F11A C32 C33 F12B -56.5(8) . . . . ?
O1 C1 C2 C3 6.0(11) . . . . ?
O1 C1 C4 S1 9.4(8) . . . . ?
O1 C1 C4 C5 -169.5(6) . . . . ?
O2 C3 C8 F1 34.4(8) . . . . ?
O2 C3 C8 F1A 153.3(6) . . . . ?
O2 C3 C8 C9 -86.7(7) . . . . ?
O3 C12 C13 C14 1.0(11) . . . . ?
O3 C12 C15 S2 -11.3(9) . . . . ?
O3 C12 C15 C16 165.6(7) . . . . ?
O4 C14 C19 F5 -145.6(6) . . . . ?
O4 C14 C19 F5A -26.3(8) . . . . ?
O4 C14 C19 C20 96.6(7) . . . . ?
O5 C23 C24 C25 0.8(11) . . . . ?
O5 C23 C26 S3 7.6(9) . . . . ?
O5 C23 C26 C27 -174.8(8) . . . . ?
O5 C23 C26 S3' -167.2(6) . . . . ?
O5 C23 C26 C27' 7(3) . . . . ?
O6 C25 C30 F9 -34.2(8) . . . . ?
O6 C25 C30 F9A -152.9(6) . . . . ?
O6 C25 C30 C31 86.3(7) . . . . ?
N1 C34 C35 C36 -2.5(11) . . . . ?
N1 C38 C43 N2 3.5(9) . . . . ?
N1 C38 C43 C42 -177.8(6) . . . . ?
N2 C39 C40 C41 0.7(11) . . . . ?
C1 C2 C3 O2 -3.2(11) . . . . ?
C1 C2 C3 C8 175.2(6) . . . . ?
C1 C4 C5 C6 178.3(6) . . . . ?
C2 C1 C4 S1 -171.2(5) . . . . ?
C2 C1 C4 C5 9.9(11) . . . . ?
C2 C3 C8 F1 -144.2(6) . . . . ?
C2 C3 C8 F1A -25.3(9) . . . . ?
C2 C3 C8 C9 94.7(7) . . . . ?
C3 C8 C9 F2 66.2(7) . . . . ?
C3 C8 C9 F2A -49.5(7) . . . . ?
C3 C8 C9 C10 -172.6(6) . . . . ?
C4 S1 C7 C6 0.1(5) . . . . ?
C4 C1 C2 C3 -173.3(6) . . . . ?
C4 C5 C6 C7 0.7(8) . . . . ?
C5 C6 C7 S1 -0.5(8) . . . . ?
C7 S1 C4 C1 -178.7(5) . . . . ?
C7 S1 C4 C5 0.4(5) . . . . ?
C8 C9 C10 F3 -41.7(8) . . . . ?
C8 C9 C10 F3A 75.4(7) . . . . ?
C8 C9 C10 C11 -165.2(6) . . . . ?
C9 C10 C11 F4 -50.0(8) . . . . ?
C9 C10 C11 F4A -170.8(6) . . . . ?
C9 C10 C11 F4B 70.5(8) . . . . ?
C12 C13 C14 O4 -1.9(12) . . . . ?
C12 C13 C14 C19 177.2(6) . . . . ?
C12 C15 C16 C17 -176.8(7) . . . . ?
C13 C12 C15 S2 167.7(5) . . . . ?
C13 C12 C15 C16 -15.4(11) . . . . ?
C13 C14 C19 F5 35.2(9) . . . . ?
C13 C14 C19 F5A 154.5(6) . . . . ?
C13 C14 C19 C20 -82.6(8) . . . . ?
C14 C19 C20 F6 179.8(6) . . . . ?
C14 C19 C20 F6A 63.1(8) . . . . ?
C14 C19 C20 C21 -58.6(9) . . . . ?
C15 S2 C18 C17 -1.1(7) . . . . ?
C15 C12 C13 C14 -178.0(6) . . . . ?
C15 C16 C17 C18 -1.3(12) . . . . ?
C16 C17 C18 S2 1.6(11) . . . . ?
C18 S2 C15 C12 177.9(6) . . . . ?
C18 S2 C15 C16 0.4(6) . . . . ?
C19 C20 C21 F7 -54.7(8) . . . . ?
C19 C20 C21 F7A 64.6(8) . . . . ?
C19 C20 C21 C22 -177.1(7) . . . . ?
C20 C21 C22 F8 63.0(10) . . . . ?
C20 C21 C22 F8A -57.8(10) . . . . ?
C20 C21 C22 F8B -179.2(7) . . . . ?
C23 C24 C25 O6 -2.2(11) . . . . ?
C23 C24 C25 C30 174.2(6) . . . . ?
C23 C26 S3 C29 -177.4(7) . . . . ?
C23 C26 C27 C28 172.7(10) . . . . ?
C23 C26 S3' C29' 178.7(10) . . . . ?
C23 C26 C27' C28' -179(2) . . . . ?
C24 C23 C26 S3 -175.2(5) . . . . ?
C24 C23 C26 C27 2.4(12) . . . . ?
C24 C23 C26 S3' 10.1(10) . . . . ?
C24 C23 C26 C27' -176(2) . . . . ?
C24 C25 C30 F9 149.0(6) . . . . ?
C24 C25 C30 F9A 30.2(8) . . . . ?
C24 C25 C30 C31 -90.5(7) . . . . ?
C25 C30 C31 F10 -56.5(7) . . . . ?
C25 C30 C31 F10A 60.8(7) . . . . ?
C25 C30 C31 C32 -177.7(6) . . . . ?
C26 C23 C24 C25 -176.2(6) . . . . ?
C26 S3 C29 C28 -0.1(9) . . . . ?
C26 C27 C28 C29 9.1(15) . . . . ?
C26 S3' C29' C28' -3.0(18) . . . . ?
C30 C31 C32 F11 68.2(7) . . . . ?
C30 C31 C32 F11A -48.7(8) . . . . ?
C30 C31 C32 C33 -170.5(6) . . . . ?
C31 C32 C33 F12 -52.7(8) . . . . ?
C31 C32 C33 F12A -172.7(6) . . . . ?
C31 C32 C33 F12B 66.9(8) . . . . ?
C34 N1 C38 C37 1.5(10) . . . . ?
C34 N1 C38 C43 -175.8(6) . . . . ?
C34 C35 C36 C37 1.2(11) . . . . ?
C35 C36 C37 C38 1.3(10) . . . . ?
C35 C36 C37 C44 -177.8(7) . . . . ?
C36 C37 C38 N1 -2.7(10) . . . . ?
C36 C37 C38 C43 174.6(6) . . . . ?
C36 C37 C44 C45 -178.2(7) . . . . ?
C37 C38 C43 N2 -174.0(6) . . . . ?
C37 C38 C43 C42 4.8(10) . . . . ?
C37 C44 C45 C42 2.5(12) . . . . ?
C38 N1 C34 C35 1.2(10) . . . . ?
C38 C37 C44 C45 2.8(11) . . . . ?
C39 N2 C43 C38 177.4(6) . . . . ?
C39 N2 C43 C42 -1.3(10) . . . . ?
C39 C40 C41 C42 -1.6(12) . . . . ?
C40 C41 C42 C43 1.0(11) . . . . ?
C40 C41 C42 C45 -177.3(7) . . . . ?
C41 C42 C43 N2 0.5(10) . . . . ?
C41 C42 C43 C38 -178.2(6) . . . . ?
C41 C42 C45 C44 174.4(8) . . . . ?
C43 N2 C39 C40 0.7(10) . . . . ?
C43 C42 C45 C44 -3.9(11) . . . . ?
C44 C37 C38 N1 176.4(6) . . . . ?
C44 C37 C38 C43 -6.3(10) . . . . ?
C45 C42 C43 N2 178.9(6) . . . . ?
C45 C42 C43 C38 0.2(10) . . . . ?
S3 C26 C27 C28 -9.4(13) . . . . ?
C27 C26 S3 C29 4.5(7) . . . . ?
C27 C28 C29 S3 -4.0(11) . . . . ?
S3' C26 C27' C28' -4(4) . . . . ?
S3' C29' C28' C27' 1.2(18) . . . . ?
C29' C28' C27' C26 2(3) . . . . ?
C27' C26 S3' C29' 4(3) . . . . ?
